data_1561044
loop_
_publ_author_name
'Karmakar, Ananta'
'Nimje, Roshan Y.'
'Silamkoti, Arundutt'
'Pitchai, Manivel'
'Basha, Mushkin'
'Singarayer, Christuraj'
'Ramasamy, Duraisamy'
'Babu, G. T. Venkatesh'
'Samikannu, Ramesh'
'Subramaniam, Srinath'
'Anjanappa, Prakash'
'Vetrichelvan, Muthalagu'
'Kumar, Hemantha'
'Dikundwar, Amol G.'
'Gupta, Anuradha'
'Gupta, Arun Kumar'
'Rampulla, Richard'
'Dhar, T. G. Murali'
'Mathur, Arvind'

_publ_section_title
;
 Practical Synthesis of (3aR,
 9bR)-8-Fluoro-7-(perfluoropropan-2-yl)-9b-(phenylsulfonyl)-2,3,3a,4,5,9b-hexahydro-1H-benzo[e]indole:
 An Advanced Intermediate to Access the ROR\gt Inverse Agonist BMT-362265
;
_journal_name_full 'Organic Process Research &amp; Development'
_journal_paper_doi 10.1021/acs.oprd.1c00019
_journal_year 2021
_chemical_absolute_configuration ad
_chemical_formula_moiety 'C44 H50 F2 N2 O6 S4'
_chemical_formula_sum 'C44 H50 F2 N2 O6 S4'
_chemical_formula_weight 869.10
_chemical_name_common compound-31
_chemical_name_systematic
;
(3aR,3'aR,9bR,9'bR)-3-((R)-tert-butylsulfinyl)-
3'-(tert-butylsulfinyl)-8,8'-difluoro-9b,9'b-bis(phenylsulfonyl)
-2,2',3,3a,3',3'a,4,4',5,5',9b,9'b-dodecahydro-1H,1'H-7,7'-bibenzo[e]indole
;
_space_group_crystal_system orthorhombic
_space_group_IT_number 19
_space_group_name_Hall 'P 2ac 2ab'
_space_group_name_H-M_alt 'P 21 21 21'
_atom_sites_solution_hydrogens geom
_audit_creation_date 2020-11-03
_audit_creation_method
;
Olex2 1.3
(compiled 2020.07.31 svn.rc2a77460 for OlexSys, GUI svn.r6145)
;
_cell_angle_alpha 90
_cell_angle_beta 90
_cell_angle_gamma 90
_cell_formula_units_Z 4
_cell_length_a 9.7957(5)
_cell_length_b 14.9403(8)
_cell_length_c 30.1708(15)
_cell_measurement_reflns_used 9773
_cell_measurement_temperature 296(2)
_cell_measurement_theta_max 28.42
_cell_measurement_theta_min 2.44
_cell_volume 4415.5(4)
_computing_cell_refinement 'SAINT V8.40A (Bruker, 2019)'
_computing_data_reduction 'SAINT V8.40A (Bruker, 2019)'
_computing_molecular_graphics 'Olex2 1.3 (Dolomanov et al., 2009)'
_computing_publication_material 'Olex2 1.3 (Dolomanov et al., 2009)'
_computing_structure_refinement 'SHELXL 2016/6 (Sheldrick, 2015)'
_computing_structure_solution 'SHELXT 2014/5 (Sheldrick, 2014)'
_diffrn_ambient_temperature 296(2)
_diffrn_detector 'Bruker PHOTON II detector'
_diffrn_detector_area_resol_mean 7.4
_diffrn_detector_type 'CPAD area detector'
_diffrn_measured_fraction_theta_full 1.000
_diffrn_measured_fraction_theta_max 0.954
_diffrn_measurement_device 'three-circle diffractometer'
_diffrn_measurement_device_type 'Bruker SMART APEX'
_diffrn_measurement_method '\w and \f scans'
_diffrn_radiation_monochromator graphite
_diffrn_radiation_probe x-ray
_diffrn_radiation_type MoK\a
_diffrn_radiation_wavelength 0.71073
_diffrn_reflns_av_R_equivalents 0.0833
_diffrn_reflns_av_unetI/netI 0.0795
_diffrn_reflns_Laue_measured_fraction_full 1.000
_diffrn_reflns_Laue_measured_fraction_max 0.954
_diffrn_reflns_limit_h_max 13
_diffrn_reflns_limit_h_min -13
_diffrn_reflns_limit_k_max 20
_diffrn_reflns_limit_k_min -21
_diffrn_reflns_limit_l_max 40
_diffrn_reflns_limit_l_min -41
_diffrn_reflns_number 58552
_diffrn_reflns_point_group_measured_fraction_full 1.000
_diffrn_reflns_point_group_measured_fraction_max 0.922
_diffrn_reflns_theta_full 25.242
_diffrn_reflns_theta_max 30.415
_diffrn_reflns_theta_min 1.521
_diffrn_source 'fine focus sealed X-ray tube'
_diffrn_source_current 35.0
_diffrn_source_power 1.75
_diffrn_source_type 'sealed tube'
_diffrn_source_voltage 50.0
_diffrn_standards_number 0
_exptl_absorpt_coefficient_mu 0.272
_exptl_absorpt_correction_T_max 0.7461
_exptl_absorpt_correction_T_min 0.6903
_exptl_absorpt_correction_type multi-scan
_exptl_absorpt_process_details
;
SADABS-2016/2 (Bruker,2016/2) was used for absorption correction.
wR2(int) was 0.1472 before and 0.0807 after correction.
The Ratio of minimum to maximum transmission is 0.9252.
The \l/2 correction factor is Not present.
;
_exptl_crystal_colour 'clear light colourless'
_exptl_crystal_colour_lustre clear
_exptl_crystal_colour_modifier light
_exptl_crystal_colour_primary colourless
_exptl_crystal_density_diffrn 1.307
_exptl_crystal_description plate
_exptl_crystal_F_000 1832
_exptl_crystal_recrystallization_method
'The material was recrystallised from a mixture of methanol and THF  by slow evaporation'
_exptl_crystal_size_max 0.25
_exptl_crystal_size_mid 0.15
_exptl_crystal_size_min 0.1
_refine_diff_density_max 0.283
_refine_diff_density_min -0.316
_refine_diff_density_rms 0.045
_refine_ls_abs_structure_details
;
 Flack x determined using 2869 quotients [(I+)-(I-)]/[(I+)+(I-)]
 (Parsons, Flack and Wagner, Acta Cryst. B69 (2013) 249-259).
;
_refine_ls_abs_structure_Flack -0.03(4)
_refine_ls_extinction_method none
_refine_ls_goodness_of_fit_ref 0.999
_refine_ls_hydrogen_treatment constr
_refine_ls_matrix_type full
_refine_ls_number_parameters 529
_refine_ls_number_reflns 12304
_refine_ls_number_restraints 0
_refine_ls_restrained_S_all 0.999
_refine_ls_R_factor_all 0.0852
_refine_ls_R_factor_gt 0.0460
_refine_ls_shift/su_max 0.001
_refine_ls_shift/su_mean 0.000
_refine_ls_structure_factor_coef Fsqd
_refine_ls_weighting_details 'w=1/[\s^2^(Fo^2^)+(0.0420P)^2^] where P=(Fo^2^+2Fc^2^)/3'
_refine_ls_weighting_scheme calc
_refine_ls_wR_factor_gt 0.0946
_refine_ls_wR_factor_ref 0.1062
_reflns_Friedel_coverage 0.752
_reflns_Friedel_fraction_full 1.000
_reflns_Friedel_fraction_max 0.882
_reflns_number_gt 8256
_reflns_number_total 12304
_reflns_threshold_expression 'I > 2\s(I)'
_cod_data_source_file op1c00019_si_002.cif
_cod_data_source_block compound-31
_cod_database_code 1561044
_shelx_shelxl_version_number 2016/6
_shelx_space_group_comment
;
The symmetry employed for this shelxl refinement is uniquely defined
by the following loop, which should always be used as a source of
symmetry information in preference to the above space-group names.
They are only intended as comments.
;
_shelx_estimated_absorpt_t_max 0.973
_shelx_estimated_absorpt_t_min 0.935
_olex2_refinement_description
;
1. Fixed Uiso
 At 1.2 times of:
  All C(H) groups, All C(H,H) groups
 At 1.5 times of:
  All C(H,H,H) groups
2.a Ternary CH refined with riding coordinates:
 C24(H24), C8(H8)
2.b Secondary CH2 refined with riding coordinates:
 C25(H25A,H25B), C27(H27A,H27B), C10(H10A,H10B), C26(H26A,H26B), C5(H5A,H5B),
 C9(H9A,H9B), C6(H6A,H6B), C28(H28A,H28B)
2.c Aromatic/amide H refined with riding coordinates:
 C18(H18), C21(H21), C16(H16), C38(H38), C34(H34), C13(H13), C40(H40),
 C44(H44), C36(H36), C35(H35), C37(H37), C43(H43), C41(H41), C42(H42)
2.d Idealised Me refined as rotating group:
 C32(H32A,H32B,H32C), C30(H30A,H30B,H30C), C2(H2A,H2B,H2C), C31(H31A,H31B,
 H31C), C4(H4A,H4B,H4C), C3(H3A,H3B,H3C)
;
_smtbx_masks_void_probe_radius 1.2
_smtbx_masks_void_truncation_radius 1.2
_olex2_diffrn_ambient_temperature_device 'Oxford Cryosystems'
_olex2_exptl_crystal_mounting_method 'The crystal was mounted on a Hampton Cryo loop using Paratone Oil'
_olex2_submission_special_instructions 'No special instructions were received'

loop_
_space_group_symop_operation_xyz
'x, y, z'
'-x+1/2, -y, z+1/2'
'-x, y+1/2, -z+1/2'
'x+1/2, -y+1/2, -z'

loop_
_atom_site_label
_atom_site_type_symbol
_atom_site_fract_x
_atom_site_fract_y
_atom_site_fract_z
_atom_site_U_iso_or_equiv
_atom_site_adp_type
_atom_site_occupancy
_atom_site_site_symmetry_order
_atom_site_calc_flag
_atom_site_refinement_flags_posn
_atom_site_refinement_flags_adp
_atom_site_refinement_flags_occupancy
_atom_site_disorder_assembly
_atom_site_disorder_group
S2 S 0.85036(8) 0.71889(5) 0.35475(3) 0.03708(19) Uani 1 1 d . . . . .
S3 S 0.10885(8) 0.28631(5) 0.55821(3) 0.03651(18) Uani 1 1 d . . . . .
S4 S -0.11912(8) 0.49174(6) 0.64987(3) 0.0410(2) Uani 1 1 d . . . . .
S1 S 1.17012(9) 0.56501(7) 0.28472(3) 0.0457(2) Uani 1 1 d . . . . .
F1 F 0.3390(2) 0.60961(15) 0.38154(7) 0.0638(6) Uani 1 1 d . . . . .
F2 F 0.2564(2) 0.41297(16) 0.39585(6) 0.0596(6) Uani 1 1 d . . . . .
O2 O 0.9765(3) 0.74844(16) 0.33510(8) 0.0539(7) Uani 1 1 d . . . . .
O4 O 0.1267(3) 0.23962(14) 0.51709(7) 0.0495(6) Uani 1 1 d . . . . .
O3 O 0.7320(3) 0.77436(15) 0.35058(8) 0.0534(6) Uani 1 1 d . . . . .
N2 N -0.0785(2) 0.48387(18) 0.59537(8) 0.0351(6) Uani 1 1 d . . . . .
O5 O 0.0027(2) 0.25641(17) 0.58783(8) 0.0537(7) Uani 1 1 d . . . . .
O1 O 1.2061(3) 0.64953(19) 0.26116(10) 0.0660(8) Uani 1 1 d . . . . .
C24 C 0.0682(3) 0.4593(2) 0.58945(10) 0.0321(7) Uani 1 1 d . . . . .
H24 H 0.096513 0.420477 0.613954 0.039 Uiso 1 1 calc R U . . .
O6 O -0.2066(3) 0.41379(17) 0.66267(9) 0.0627(7) Uani 1 1 d . . . . .
N1 N 0.9976(2) 0.55559(18) 0.28623(8) 0.0361(6) Uani 1 1 d . . . . .
C12 C 0.6973(3) 0.56865(19) 0.36042(9) 0.0297(6) Uani 1 1 d . . . . .
C11 C 0.7234(3) 0.5031(2) 0.39246(10) 0.0337(7) Uani 1 1 d . . . . .
C23 C 0.0739(3) 0.40524(19) 0.54523(9) 0.0295(6) Uani 1 1 d . . . . .
C33 C 0.2658(3) 0.2850(2) 0.58693(10) 0.0367(7) Uani 1 1 d . . . . .
C19 C 0.2921(3) 0.4882(2) 0.52653(10) 0.0341(7) Uani 1 1 d . . . . .
C18 C 0.3907(3) 0.5121(2) 0.49516(10) 0.0382(7) Uani 1 1 d . . . . .
H18 H 0.465123 0.546001 0.504359 0.046 Uiso 1 1 calc R U . . .
C17 C 0.3823(3) 0.4875(2) 0.45103(10) 0.0362(7) Uani 1 1 d . . . . .
C25 C 0.1565(3) 0.5427(2) 0.58923(11) 0.0384(7) Uani 1 1 d . . . . .
H25A H 0.116263 0.587172 0.569787 0.046 Uiso 1 1 calc R U . . .
H25B H 0.160271 0.567657 0.618888 0.046 Uiso 1 1 calc R U . . .
C45 C 0.8123(3) 0.60665(18) 0.33244(9) 0.0300(6) Uani 1 1 d . . . . .
C39 C 0.8814(4) 0.7012(2) 0.41218(10) 0.0429(8) Uani 1 1 d . . . . .
C27 C -0.0743(3) 0.4087(2) 0.52702(10) 0.0383(7) Uani 1 1 d . . . . .
H27A H -0.083877 0.456566 0.505520 0.046 Uiso 1 1 calc R U . . .
H27B H -0.098177 0.352511 0.512920 0.046 Uiso 1 1 calc R U . . .
C8 C 0.9466(3) 0.5521(2) 0.33272(9) 0.0321(7) Uani 1 1 d . . . . .
H8 H 1.012688 0.582173 0.352062 0.038 Uiso 1 1 calc R U . . .
C20 C 0.1808(3) 0.43688(19) 0.51263(9) 0.0307(6) Uani 1 1 d . . . . .
C15 C 0.4895(3) 0.5134(2) 0.41884(10) 0.0373(7) Uani 1 1 d . . . . .
C22 C 0.2693(3) 0.4378(2) 0.43899(10) 0.0383(7) Uani 1 1 d . . . . .
C21 C 0.1700(3) 0.4123(2) 0.46838(10) 0.0347(7) Uani 1 1 d . . . . .
H21 H 0.095856 0.378654 0.458752 0.042 Uiso 1 1 calc R U . . .
C10 C 0.8625(3) 0.4597(2) 0.39457(10) 0.0408(8) Uani 1 1 d . . . . .
H10A H 0.920833 0.493218 0.414566 0.049 Uiso 1 1 calc R U . . .
H10B H 0.853884 0.399263 0.405937 0.049 Uiso 1 1 calc R U . . .
C16 C 0.6202(3) 0.4777(2) 0.42122(10) 0.0380(7) Uani 1 1 d . . . . .
H16 H 0.639153 0.435256 0.442908 0.046 Uiso 1 1 calc R U . . .
C26 C 0.2996(3) 0.5211(2) 0.57360(10) 0.0398(8) Uani 1 1 d . . . . .
H26A H 0.356457 0.574134 0.575201 0.048 Uiso 1 1 calc R U . . .
H26B H 0.339553 0.475356 0.592392 0.048 Uiso 1 1 calc R U . . .
C29 C -0.2336(3) 0.5892(2) 0.65062(11) 0.0417(8) Uani 1 1 d . . . . .
C38 C 0.2655(4) 0.2791(2) 0.63296(11) 0.0479(9) Uani 1 1 d . . . . .
H38 H 0.183924 0.274891 0.648597 0.058 Uiso 1 1 calc R U . . .
C14 C 0.4664(3) 0.5747(2) 0.38507(11) 0.0411(8) Uani 1 1 d . . . . .
C34 C 0.3866(3) 0.2894(2) 0.56324(11) 0.0425(8) Uani 1 1 d . . . . .
H34 H 0.385028 0.292275 0.532447 0.051 Uiso 1 1 calc R U . . .
C13 C 0.5661(3) 0.6026(2) 0.35600(10) 0.0399(8) Uani 1 1 d . . . . .
H13 H 0.545831 0.643572 0.333748 0.048 Uiso 1 1 calc R U . . .
C5 C 0.9153(3) 0.6178(2) 0.25910(10) 0.0396(8) Uani 1 1 d . . . . .
H5A H 0.906037 0.596115 0.228953 0.048 Uiso 1 1 calc R U . . .
H5B H 0.955836 0.677030 0.258536 0.048 Uiso 1 1 calc R U . . .
C9 C 0.9258(3) 0.4574(2) 0.34905(11) 0.0418(8) Uani 1 1 d . . . . .
H9A H 0.866535 0.425237 0.328807 0.050 Uiso 1 1 calc R U . . .
H9B H 1.012804 0.426471 0.350238 0.050 Uiso 1 1 calc R U . . .
C6 C 0.7783(3) 0.6190(2) 0.28260(10) 0.0378(7) Uani 1 1 d . . . . .
H6A H 0.720549 0.570733 0.272087 0.045 Uiso 1 1 calc R U . . .
H6B H 0.731755 0.675463 0.277658 0.045 Uiso 1 1 calc R U . . .
C28 C -0.1648(3) 0.4257(3) 0.56699(11) 0.0471(8) Uani 1 1 d . . . . .
H28A H -0.248496 0.455823 0.558505 0.056 Uiso 1 1 calc R U . . .
H28B H -0.187386 0.370172 0.581996 0.056 Uiso 1 1 calc R U . . .
C40 C 1.0116(4) 0.6833(3) 0.42727(12) 0.0567(10) Uani 1 1 d . . . . .
H40 H 1.084983 0.684081 0.407729 0.068 Uiso 1 1 calc R U . . .
C44 C 0.7711(5) 0.7024(3) 0.44133(12) 0.0600(10) Uani 1 1 d . . . . .
H44 H 0.683555 0.715749 0.431400 0.072 Uiso 1 1 calc R U . . .
C36 C 0.5100(4) 0.2852(3) 0.63144(15) 0.0631(11) Uani 1 1 d . . . . .
H36 H 0.592807 0.285948 0.646520 0.076 Uiso 1 1 calc R U . . .
C1 C 1.2182(4) 0.4741(3) 0.24651(12) 0.0549(10) Uani 1 1 d . . . . .
C35 C 0.5086(4) 0.2897(2) 0.58557(14) 0.0534(9) Uani 1 1 d . . . . .
H35 H 0.590232 0.292791 0.569926 0.064 Uiso 1 1 calc R U . . .
C37 C 0.3894(5) 0.2797(2) 0.65485(13) 0.0602(11) Uani 1 1 d . . . . .
H37 H 0.391498 0.276352 0.685627 0.072 Uiso 1 1 calc R U . . .
C32 C -0.2705(4) 0.5992(3) 0.69958(11) 0.0565(10) Uani 1 1 d . . . . .
H32A H -0.318753 0.546882 0.709337 0.085 Uiso 1 1 calc R U . . .
H32B H -0.327375 0.650980 0.703443 0.085 Uiso 1 1 calc R U . . .
H32C H -0.188617 0.606104 0.716725 0.085 Uiso 1 1 calc R U . . .
C30 C -0.3594(4) 0.5722(3) 0.62221(14) 0.0673(12) Uani 1 1 d . . . . .
H30A H -0.335291 0.576901 0.591451 0.101 Uiso 1 1 calc R U . . .
H30B H -0.428254 0.615719 0.629126 0.101 Uiso 1 1 calc R U . . .
H30C H -0.393845 0.513263 0.628130 0.101 Uiso 1 1 calc R U . . .
C2 C 1.1643(5) 0.4923(3) 0.20034(12) 0.0730(12) Uani 1 1 d . . . . .
H2A H 1.066467 0.495197 0.201130 0.109 Uiso 1 1 calc R U . . .
H2B H 1.192244 0.444948 0.180806 0.109 Uiso 1 1 calc R U . . .
H2C H 1.200149 0.548160 0.189809 0.109 Uiso 1 1 calc R U . . .
C43 C 0.7955(6) 0.6834(4) 0.48520(13) 0.0848(16) Uani 1 1 d . . . . .
H43 H 0.723032 0.683494 0.505124 0.102 Uiso 1 1 calc R U . . .
C31 C -0.1524(5) 0.6693(3) 0.63525(14) 0.0709(13) Uani 1 1 d . . . . .
H31A H -0.070308 0.674065 0.652460 0.106 Uiso 1 1 calc R U . . .
H31B H -0.205993 0.722620 0.639005 0.106 Uiso 1 1 calc R U . . .
H31C H -0.129399 0.662289 0.604525 0.106 Uiso 1 1 calc R U . . .
C41 C 1.0323(5) 0.6642(3) 0.47167(15) 0.0783(14) Uani 1 1 d . . . . .
H41 H 1.119419 0.651361 0.482114 0.094 Uiso 1 1 calc R U . . .
C42 C 0.9232(7) 0.6645(4) 0.50006(15) 0.0951(18) Uani 1 1 d . . . . .
H42 H 0.936680 0.651514 0.529888 0.114 Uiso 1 1 calc R U . . .
C4 C 1.1636(5) 0.3864(3) 0.26503(15) 0.0783(14) Uani 1 1 d . . . . .
H4A H 1.197390 0.377984 0.294606 0.118 Uiso 1 1 calc R U . . .
H4B H 1.193297 0.337736 0.246639 0.118 Uiso 1 1 calc R U . . .
H4C H 1.065649 0.388215 0.265544 0.118 Uiso 1 1 calc R U . . .
C3 C 1.3743(5) 0.4752(4) 0.24771(18) 0.1005(18) Uani 1 1 d . . . . .
H3A H 1.406947 0.530536 0.235493 0.151 Uiso 1 1 calc R U . . .
H3B H 1.409075 0.426089 0.230569 0.151 Uiso 1 1 calc R U . . .
H3C H 1.404895 0.469677 0.277815 0.151 Uiso 1 1 calc R U . . .

loop_
_atom_site_aniso_label
_atom_site_aniso_U_11
_atom_site_aniso_U_22
_atom_site_aniso_U_33
_atom_site_aniso_U_23
_atom_site_aniso_U_13
_atom_site_aniso_U_12
S2 0.0487(5) 0.0246(3) 0.0379(4) 0.0004(3) 0.0033(4) -0.0036(4)
S3 0.0391(4) 0.0300(4) 0.0404(4) 0.0006(3) 0.0036(4) -0.0058(4)
S4 0.0376(4) 0.0482(5) 0.0374(4) 0.0013(4) 0.0051(4) 0.0087(4)
S1 0.0348(4) 0.0595(5) 0.0429(5) -0.0051(4) 0.0080(4) -0.0043(4)
F1 0.0318(11) 0.0823(16) 0.0772(15) 0.0311(12) 0.0100(10) 0.0116(11)
F2 0.0596(13) 0.0849(16) 0.0342(10) -0.0076(11) 0.0049(10) -0.0183(12)
O2 0.0625(16) 0.0422(13) 0.0570(15) 0.0017(12) 0.0141(13) -0.0234(12)
O4 0.0637(17) 0.0364(12) 0.0485(14) -0.0114(10) -0.0037(12) -0.0049(11)
O3 0.0719(17) 0.0298(11) 0.0586(15) 0.0004(11) -0.0004(13) 0.0123(12)
N2 0.0262(13) 0.0438(15) 0.0352(14) -0.0060(12) 0.0021(11) 0.0042(12)
O5 0.0463(15) 0.0537(15) 0.0612(16) 0.0133(13) 0.0147(12) -0.0130(12)
O1 0.0526(17) 0.0636(18) 0.0816(19) -0.0056(15) 0.0240(14) -0.0161(14)
C24 0.0289(15) 0.0340(16) 0.0333(16) -0.0023(13) -0.0006(13) 0.0025(13)
O6 0.0716(18) 0.0500(15) 0.0665(17) 0.0114(13) 0.0275(14) 0.0036(14)
N1 0.0326(13) 0.0394(14) 0.0363(14) -0.0022(12) 0.0049(12) 0.0014(12)
C12 0.0300(15) 0.0276(14) 0.0314(15) 0.0031(12) 0.0036(12) -0.0046(12)
C11 0.0357(17) 0.0270(14) 0.0384(17) 0.0051(13) 0.0046(14) -0.0004(13)
C23 0.0264(15) 0.0283(14) 0.0338(16) -0.0009(12) -0.0011(12) -0.0023(12)
C33 0.0422(18) 0.0260(14) 0.0419(17) -0.0003(14) 0.0046(14) 0.0060(15)
C19 0.0305(16) 0.0339(16) 0.0378(16) -0.0011(14) 0.0000(13) -0.0044(13)
C18 0.0291(16) 0.0399(17) 0.0455(19) 0.0003(15) 0.0009(14) -0.0098(15)
C17 0.0321(16) 0.0398(16) 0.0367(17) 0.0064(14) 0.0056(14) -0.0047(14)
C25 0.0362(17) 0.0394(17) 0.0396(17) -0.0065(14) -0.0019(14) -0.0017(14)
C45 0.0351(17) 0.0237(14) 0.0312(15) 0.0005(12) 0.0025(13) 0.0000(12)
C39 0.060(2) 0.0309(16) 0.0379(17) -0.0046(14) 0.0016(17) -0.0052(16)
C27 0.0281(16) 0.0446(19) 0.0423(18) -0.0050(15) -0.0018(14) -0.0037(14)
C8 0.0320(16) 0.0327(16) 0.0315(16) -0.0015(13) 0.0056(13) -0.0004(13)
C20 0.0287(15) 0.0302(14) 0.0333(16) 0.0013(13) 0.0014(12) -0.0027(13)
C15 0.0378(18) 0.0372(17) 0.0370(17) 0.0022(14) 0.0054(14) -0.0056(15)
C22 0.0405(18) 0.0460(18) 0.0285(16) -0.0015(14) 0.0019(14) -0.0043(15)
C21 0.0334(16) 0.0363(16) 0.0346(16) -0.0011(13) 0.0000(14) -0.0089(14)
C10 0.0389(18) 0.0345(16) 0.0490(19) 0.0154(14) 0.0049(15) 0.0030(14)
C16 0.0418(18) 0.0342(16) 0.0380(17) 0.0083(13) 0.0002(14) -0.0017(15)
C26 0.0330(17) 0.0442(18) 0.0421(18) -0.0062(15) -0.0019(14) -0.0083(14)
C29 0.0391(18) 0.0410(17) 0.0450(18) -0.0046(15) 0.0066(16) 0.0099(15)
C38 0.061(2) 0.0404(18) 0.0427(19) 0.0020(16) -0.0004(17) 0.0097(18)
C14 0.0307(18) 0.0474(19) 0.0450(19) 0.0081(16) 0.0025(14) 0.0000(15)
C34 0.0460(19) 0.0296(15) 0.0520(19) -0.0032(15) 0.0060(17) 0.0020(16)
C13 0.0411(18) 0.0392(17) 0.0394(18) 0.0084(15) 0.0015(15) 0.0016(14)
C5 0.046(2) 0.0436(18) 0.0292(16) 0.0004(14) 0.0031(15) 0.0016(16)
C9 0.0434(19) 0.0310(16) 0.051(2) 0.0053(15) 0.0097(16) 0.0073(14)
C6 0.0388(17) 0.0401(17) 0.0345(16) 0.0034(14) -0.0019(15) -0.0003(14)
C28 0.0272(16) 0.060(2) 0.054(2) -0.0131(18) 0.0035(15) -0.0032(16)
C40 0.063(3) 0.058(2) 0.049(2) -0.0050(19) -0.0046(19) -0.006(2)
C44 0.075(3) 0.059(3) 0.045(2) -0.0076(19) 0.008(2) 0.002(2)
C36 0.052(2) 0.048(2) 0.089(3) -0.016(2) -0.022(2) 0.008(2)
C1 0.051(2) 0.067(3) 0.047(2) 0.0009(19) 0.0177(18) 0.016(2)
C35 0.043(2) 0.0399(19) 0.077(3) -0.010(2) 0.0025(19) -0.0001(18)
C37 0.082(3) 0.047(2) 0.052(2) -0.0064(18) -0.022(2) 0.015(2)
C32 0.057(2) 0.062(2) 0.050(2) -0.0083(19) 0.0169(19) 0.006(2)
C30 0.053(2) 0.077(3) 0.072(3) -0.022(2) -0.012(2) 0.027(2)
C2 0.104(3) 0.068(3) 0.048(2) -0.011(2) 0.013(2) 0.013(3)
C43 0.112(4) 0.101(4) 0.041(2) -0.003(2) 0.017(3) 0.018(3)
C31 0.096(3) 0.044(2) 0.072(3) 0.000(2) 0.026(3) 0.006(2)
C41 0.089(4) 0.086(4) 0.060(3) -0.005(3) -0.029(3) 0.006(3)
C42 0.136(5) 0.107(4) 0.042(3) -0.002(3) -0.007(3) 0.032(4)
C4 0.100(4) 0.050(2) 0.085(3) 0.001(2) 0.026(3) 0.022(3)
C3 0.057(3) 0.134(5) 0.111(4) -0.017(4) 0.025(3) 0.025(3)

loop_
_atom_type_symbol
_atom_type_description
_atom_type_scat_dispersion_real
_atom_type_scat_dispersion_imag
_atom_type_scat_source
C C 0.0033 0.0016 'International Tables Vol C Tables 4.2.6.8 and 6.1.1.4'
H H 0.0000 0.0000 'International Tables Vol C Tables 4.2.6.8 and 6.1.1.4'
F F 0.0171 0.0103 'International Tables Vol C Tables 4.2.6.8 and 6.1.1.4'
N N 0.0061 0.0033 'International Tables Vol C Tables 4.2.6.8 and 6.1.1.4'
O O 0.0106 0.0060 'International Tables Vol C Tables 4.2.6.8 and 6.1.1.4'
S S 0.1246 0.1234 'International Tables Vol C Tables 4.2.6.8 and 6.1.1.4'

loop_
_geom_angle_atom_site_label_1
_geom_angle_atom_site_label_2
_geom_angle_atom_site_label_3
_geom_angle
_geom_angle_site_symmetry_1
_geom_angle_site_symmetry_3
_geom_angle_publ_flag
O2 S2 C45 107.57(14) . . ?
O2 S2 C39 107.45(16) . . ?
O3 S2 O2 118.78(15) . . ?
O3 S2 C45 109.31(14) . . ?
O3 S2 C39 108.09(16) . . ?
C39 S2 C45 104.77(13) . . ?
O4 S3 O5 118.26(15) . . ?
O4 S3 C23 107.84(14) . . ?
O4 S3 C33 108.23(15) . . ?
O5 S3 C23 107.17(14) . . ?
O5 S3 C33 108.70(15) . . ?
C33 S3 C23 105.99(14) . . ?
N2 S4 C29 102.13(14) . . ?
O6 S4 N2 109.31(14) . . ?
O6 S4 C29 105.33(15) . . ?
O1 S1 N1 108.57(15) . . ?
O1 S1 C1 105.41(16) . . ?
N1 S1 C1 102.14(16) . . ?
C24 N2 S4 111.03(19) . . ?
C28 N2 S4 117.8(2) . . ?
C28 N2 C24 109.6(2) . . ?
N2 C24 H24 109.1 . . ?
N2 C24 C23 105.3(2) . . ?
N2 C24 C25 110.3(2) . . ?
C23 C24 H24 109.1 . . ?
C25 C24 H24 109.1 . . ?
C25 C24 C23 113.6(2) . . ?
C8 N1 S1 111.2(2) . . ?
C5 N1 S1 118.5(2) . . ?
C5 N1 C8 111.1(2) . . ?
C11 C12 C45 120.7(3) . . ?
C13 C12 C11 119.4(3) . . ?
C13 C12 C45 119.8(3) . . ?
C12 C11 C10 119.6(3) . . ?
C16 C11 C12 119.4(3) . . ?
C16 C11 C10 121.0(3) . . ?
C24 C23 S3 108.83(19) . . ?
C27 C23 S3 106.2(2) . . ?
C27 C23 C24 104.5(2) . . ?
C20 C23 S3 108.0(2) . . ?
C20 C23 C24 114.8(2) . . ?
C20 C23 C27 114.0(2) . . ?
C38 C33 S3 119.3(3) . . ?
C34 C33 S3 119.4(2) . . ?
C34 C33 C38 121.4(3) . . ?
C18 C19 C26 121.5(3) . . ?
C20 C19 C18 118.4(3) . . ?
C20 C19 C26 120.0(3) . . ?
C19 C18 H18 118.6 . . ?
C17 C18 C19 122.9(3) . . ?
C17 C18 H18 118.6 . . ?
C18 C17 C15 121.3(3) . . ?
C22 C17 C18 116.3(3) . . ?
C22 C17 C15 122.4(3) . . ?
C24 C25 H25A 109.5 . . ?
C24 C25 H25B 109.5 . . ?
H25A C25 H25B 108.1 . . ?
C26 C25 C24 110.7(3) . . ?
C26 C25 H25A 109.5 . . ?
C26 C25 H25B 109.5 . . ?
C12 C45 S2 106.67(19) . . ?
C12 C45 C8 115.5(2) . . ?
C12 C45 C6 115.1(2) . . ?
C8 C45 S2 107.7(2) . . ?
C8 C45 C6 104.5(2) . . ?
C6 C45 S2 106.79(19) . . ?
C40 C39 S2 120.5(3) . . ?
C40 C39 C44 120.7(3) . . ?
C44 C39 S2 118.7(3) . . ?
C23 C27 H27A 110.6 . . ?
C23 C27 H27B 110.6 . . ?
H27A C27 H27B 108.7 . . ?
C28 C27 C23 105.7(2) . . ?
C28 C27 H27A 110.6 . . ?
C28 C27 H27B 110.6 . . ?
N1 C8 C45 105.1(2) . . ?
N1 C8 H8 108.9 . . ?
N1 C8 C9 112.6(2) . . ?
C45 C8 H8 108.9 . . ?
C9 C8 C45 112.3(2) . . ?
C9 C8 H8 108.9 . . ?
C19 C20 C23 121.1(3) . . ?
C21 C20 C23 119.3(3) . . ?
C21 C20 C19 119.5(3) . . ?
C16 C15 C17 121.2(3) . . ?
C14 C15 C17 122.6(3) . . ?
C14 C15 C16 116.2(3) . . ?
F2 C22 C17 118.2(3) . . ?
F2 C22 C21 118.5(3) . . ?
C21 C22 C17 123.2(3) . . ?
C20 C21 H21 120.2 . . ?
C22 C21 C20 119.6(3) . . ?
C22 C21 H21 120.2 . . ?
C11 C10 H10A 109.7 . . ?
C11 C10 H10B 109.7 . . ?
H10A C10 H10B 108.2 . . ?
C9 C10 C11 110.0(3) . . ?
C9 C10 H10A 109.7 . . ?
C9 C10 H10B 109.7 . . ?
C11 C16 C15 122.3(3) . . ?
C11 C16 H16 118.8 . . ?
C15 C16 H16 118.8 . . ?
C19 C26 C25 108.6(2) . . ?
C19 C26 H26A 110.0 . . ?
C19 C26 H26B 110.0 . . ?
C25 C26 H26A 110.0 . . ?
C25 C26 H26B 110.0 . . ?
H26A C26 H26B 108.4 . . ?
C32 C29 S4 103.5(2) . . ?
C30 C29 S4 110.7(2) . . ?
C30 C29 C32 111.7(3) . . ?
C31 C29 S4 107.7(2) . . ?
C31 C29 C32 110.1(3) . . ?
C31 C29 C30 112.7(3) . . ?
C33 C38 H38 120.8 . . ?
C37 C38 C33 118.3(4) . . ?
C37 C38 H38 120.8 . . ?
F1 C14 C15 117.4(3) . . ?
F1 C14 C13 119.1(3) . . ?
C13 C14 C15 123.5(3) . . ?
C33 C34 H34 120.3 . . ?
C35 C34 C33 119.4(3) . . ?
C35 C34 H34 120.3 . . ?
C12 C13 H13 120.5 . . ?
C14 C13 C12 119.0(3) . . ?
C14 C13 H13 120.5 . . ?
N1 C5 H5A 111.1 . . ?
N1 C5 H5B 111.1 . . ?
N1 C5 C6 103.4(2) . . ?
H5A C5 H5B 109.1 . . ?
C6 C5 H5A 111.1 . . ?
C6 C5 H5B 111.1 . . ?
C8 C9 H9A 109.8 . . ?
C8 C9 H9B 109.8 . . ?
C10 C9 C8 109.3(2) . . ?
C10 C9 H9A 109.8 . . ?
C10 C9 H9B 109.8 . . ?
H9A C9 H9B 108.3 . . ?
C45 C6 H6A 110.7 . . ?
C45 C6 H6B 110.7 . . ?
C5 C6 C45 105.2(2) . . ?
C5 C6 H6A 110.7 . . ?
C5 C6 H6B 110.7 . . ?
H6A C6 H6B 108.8 . . ?
N2 C28 C27 102.9(2) . . ?
N2 C28 H28A 111.2 . . ?
N2 C28 H28B 111.2 . . ?
C27 C28 H28A 111.2 . . ?
C27 C28 H28B 111.2 . . ?
H28A C28 H28B 109.1 . . ?
C39 C40 H40 120.2 . . ?
C39 C40 C41 119.6(4) . . ?
C41 C40 H40 120.2 . . ?
C39 C44 H44 121.0 . . ?
C43 C44 C39 118.1(4) . . ?
C43 C44 H44 121.0 . . ?
C35 C36 H36 119.8 . . ?
C37 C36 H36 119.8 . . ?
C37 C36 C35 120.4(4) . . ?
C2 C1 S1 110.7(3) . . ?
C2 C1 C4 111.7(4) . . ?
C2 C1 C3 111.6(4) . . ?
C4 C1 S1 108.4(2) . . ?
C4 C1 C3 110.6(4) . . ?
C3 C1 S1 103.4(3) . . ?
C34 C35 C36 120.0(4) . . ?
C34 C35 H35 120.0 . . ?
C36 C35 H35 120.0 . . ?
C38 C37 H37 119.7 . . ?
C36 C37 C38 120.5(4) . . ?
C36 C37 H37 119.7 . . ?
C29 C32 H32A 109.5 . . ?
C29 C32 H32B 109.5 . . ?
C29 C32 H32C 109.5 . . ?
H32A C32 H32B 109.5 . . ?
H32A C32 H32C 109.5 . . ?
H32B C32 H32C 109.5 . . ?
C29 C30 H30A 109.5 . . ?
C29 C30 H30B 109.5 . . ?
C29 C30 H30C 109.5 . . ?
H30A C30 H30B 109.5 . . ?
H30A C30 H30C 109.5 . . ?
H30B C30 H30C 109.5 . . ?
C1 C2 H2A 109.5 . . ?
C1 C2 H2B 109.5 . . ?
C1 C2 H2C 109.5 . . ?
H2A C2 H2B 109.5 . . ?
H2A C2 H2C 109.5 . . ?
H2B C2 H2C 109.5 . . ?
C44 C43 H43 119.3 . . ?
C42 C43 C44 121.4(5) . . ?
C42 C43 H43 119.3 . . ?
C29 C31 H31A 109.5 . . ?
C29 C31 H31B 109.5 . . ?
C29 C31 H31C 109.5 . . ?
H31A C31 H31B 109.5 . . ?
H31A C31 H31C 109.5 . . ?
H31B C31 H31C 109.5 . . ?
C40 C41 H41 120.3 . . ?
C42 C41 C40 119.4(4) . . ?
C42 C41 H41 120.3 . . ?
C43 C42 C41 120.8(4) . . ?
C43 C42 H42 119.6 . . ?
C41 C42 H42 119.6 . . ?
C1 C4 H4A 109.5 . . ?
C1 C4 H4B 109.5 . . ?
C1 C4 H4C 109.5 . . ?
H4A C4 H4B 109.5 . . ?
H4A C4 H4C 109.5 . . ?
H4B C4 H4C 109.5 . . ?
C1 C3 H3A 109.5 . . ?
C1 C3 H3B 109.5 . . ?
C1 C3 H3C 109.5 . . ?
H3A C3 H3B 109.5 . . ?
H3A C3 H3C 109.5 . . ?
H3B C3 H3C 109.5 . . ?

loop_
_geom_bond_atom_site_label_1
_geom_bond_atom_site_label_2
_geom_bond_distance
_geom_bond_site_symmetry_2
_geom_bond_publ_flag
S2 O2 1.440(2) . ?
S2 O3 1.430(2) . ?
S2 C45 1.845(3) . ?
S2 C39 1.779(3) . ?
S3 O4 1.434(2) . ?
S3 O5 1.442(2) . ?
S3 C23 1.851(3) . ?
S3 C33 1.765(3) . ?
S4 N2 1.696(2) . ?
S4 O6 1.496(3) . ?
S4 C29 1.838(3) . ?
S1 O1 1.491(3) . ?
S1 N1 1.697(3) . ?
S1 C1 1.843(4) . ?
F1 C14 1.357(4) . ?
F2 C22 1.359(3) . ?
N2 C24 1.493(4) . ?
N2 C28 1.485(4) . ?
C24 H24 0.9800 . ?
C24 C23 1.561(4) . ?
C24 C25 1.517(4) . ?
N1 C8 1.490(4) . ?
N1 C5 1.478(4) . ?
C12 C11 1.399(4) . ?
C12 C45 1.518(4) . ?
C12 C13 1.388(4) . ?
C11 C10 1.510(4) . ?
C11 C16 1.385(4) . ?
C23 C27 1.553(4) . ?
C23 C20 1.512(4) . ?
C33 C38 1.391(4) . ?
C33 C34 1.384(4) . ?
C19 C18 1.398(4) . ?
C19 C20 1.397(4) . ?
C19 C26 1.504(4) . ?
C18 H18 0.9300 . ?
C18 C17 1.384(4) . ?
C17 C15 1.482(4) . ?
C17 C22 1.382(4) . ?
C25 H25A 0.9700 . ?
C25 H25B 0.9700 . ?
C25 C26 1.514(4) . ?
C45 C8 1.548(4) . ?
C45 C6 1.551(4) . ?
C39 C40 1.380(5) . ?
C39 C44 1.393(5) . ?
C27 H27A 0.9700 . ?
C27 H27B 0.9700 . ?
C27 C28 1.518(4) . ?
C8 H8 0.9800 . ?
C8 C9 1.513(4) . ?
C20 C21 1.389(4) . ?
C15 C16 1.389(4) . ?
C15 C14 1.388(4) . ?
C22 C21 1.370(4) . ?
C21 H21 0.9300 . ?
C10 H10A 0.9700 . ?
C10 H10B 0.9700 . ?
C10 C9 1.507(4) . ?
C16 H16 0.9300 . ?
C26 H26A 0.9700 . ?
C26 H26B 0.9700 . ?
C29 C32 1.528(5) . ?
C29 C30 1.523(5) . ?
C29 C31 1.510(5) . ?
C38 H38 0.9300 . ?
C38 C37 1.382(5) . ?
C14 C13 1.377(4) . ?
C34 H34 0.9300 . ?
C34 C35 1.372(5) . ?
C13 H13 0.9300 . ?
C5 H5A 0.9700 . ?
C5 H5B 0.9700 . ?
C5 C6 1.518(4) . ?
C9 H9A 0.9700 . ?
C9 H9B 0.9700 . ?
C6 H6A 0.9700 . ?
C6 H6B 0.9700 . ?
C28 H28A 0.9700 . ?
C28 H28B 0.9700 . ?
C40 H40 0.9300 . ?
C40 C41 1.384(6) . ?
C44 H44 0.9300 . ?
C44 C43 1.375(6) . ?
C36 H36 0.9300 . ?
C36 C35 1.386(5) . ?
C36 C37 1.379(6) . ?
C1 C2 1.514(5) . ?
C1 C4 1.521(6) . ?
C1 C3 1.530(6) . ?
C35 H35 0.9300 . ?
C37 H37 0.9300 . ?
C32 H32A 0.9600 . ?
C32 H32B 0.9600 . ?
C32 H32C 0.9600 . ?
C30 H30A 0.9600 . ?
C30 H30B 0.9600 . ?
C30 H30C 0.9600 . ?
C2 H2A 0.9600 . ?
C2 H2B 0.9600 . ?
C2 H2C 0.9600 . ?
C43 H43 0.9300 . ?
C43 C42 1.359(7) . ?
C31 H31A 0.9600 . ?
C31 H31B 0.9600 . ?
C31 H31C 0.9600 . ?
C41 H41 0.9300 . ?
C41 C42 1.370(7) . ?
C42 H42 0.9300 . ?
C4 H4A 0.9600 . ?
C4 H4B 0.9600 . ?
C4 H4C 0.9600 . ?
C3 H3A 0.9600 . ?
C3 H3B 0.9600 . ?
C3 H3C 0.9600 . ?

loop_
_geom_torsion_atom_site_label_1
_geom_torsion_atom_site_label_2
_geom_torsion_atom_site_label_3
_geom_torsion_atom_site_label_4
_geom_torsion
_geom_torsion_site_symmetry_1
_geom_torsion_site_symmetry_2
_geom_torsion_site_symmetry_3
_geom_torsion_site_symmetry_4
_geom_torsion_publ_flag
S2 C45 C8 N1 -100.3(2) . . . . ?
S2 C45 C8 C9 136.9(2) . . . . ?
S2 C45 C6 C5 85.5(3) . . . . ?
S2 C39 C40 C41 -176.0(3) . . . . ?
S2 C39 C44 C43 176.2(3) . . . . ?
S3 C23 C27 C28 91.5(3) . . . . ?
S3 C23 C20 C19 -101.3(3) . . . . ?
S3 C23 C20 C21 76.9(3) . . . . ?
S3 C33 C38 C37 -178.9(3) . . . . ?
S3 C33 C34 C35 179.1(3) . . . . ?
S4 N2 C24 C23 149.84(19) . . . . ?
S4 N2 C24 C25 -87.2(3) . . . . ?
S4 N2 C28 C27 -160.9(2) . . . . ?
S1 N1 C8 C45 142.0(2) . . . . ?
S1 N1 C8 C9 -95.4(3) . . . . ?
S1 N1 C5 C6 -156.1(2) . . . . ?
F1 C14 C13 C12 178.3(3) . . . . ?
F2 C22 C21 C20 -180.0(3) . . . . ?
O2 S2 C45 C12 168.20(19) . . . . ?
O2 S2 C45 C8 43.6(2) . . . . ?
O2 S2 C45 C6 -68.2(2) . . . . ?
O2 S2 C39 C40 -24.1(3) . . . . ?
O2 S2 C39 C44 158.3(3) . . . . ?
O4 S3 C23 C24 -174.54(19) . . . . ?
O4 S3 C23 C27 73.4(2) . . . . ?
O4 S3 C23 C20 -49.3(2) . . . . ?
O4 S3 C33 C38 -145.2(3) . . . . ?
O4 S3 C33 C34 34.6(3) . . . . ?
O3 S2 C45 C12 -61.6(2) . . . . ?
O3 S2 C45 C8 173.81(18) . . . . ?
O3 S2 C45 C6 62.0(2) . . . . ?
O3 S2 C39 C40 -153.4(3) . . . . ?
O3 S2 C39 C44 29.0(3) . . . . ?
N2 S4 C29 C32 -179.1(2) . . . . ?
N2 S4 C29 C30 61.1(3) . . . . ?
N2 S4 C29 C31 -62.5(3) . . . . ?
N2 C24 C23 S3 -109.4(2) . . . . ?
N2 C24 C23 C27 3.8(3) . . . . ?
N2 C24 C23 C20 129.4(3) . . . . ?
N2 C24 C25 C26 -167.9(2) . . . . ?
O5 S3 C23 C24 57.1(2) . . . . ?
O5 S3 C23 C27 -54.9(2) . . . . ?
O5 S3 C23 C20 -177.63(19) . . . . ?
O5 S3 C33 C38 -15.5(3) . . . . ?
O5 S3 C33 C34 164.2(3) . . . . ?
O1 S1 N1 C8 -120.0(2) . . . . ?
O1 S1 N1 C5 10.5(3) . . . . ?
O1 S1 C1 C2 -48.1(3) . . . . ?
O1 S1 C1 C4 -171.0(3) . . . . ?
O1 S1 C1 C3 71.6(3) . . . . ?
C24 N2 C28 C27 -32.7(3) . . . . ?
C24 C23 C27 C28 -23.5(3) . . . . ?
C24 C23 C20 C19 20.4(4) . . . . ?
C24 C23 C20 C21 -161.5(3) . . . . ?
C24 C25 C26 C19 62.8(3) . . . . ?
O6 S4 N2 C24 -108.0(2) . . . . ?
O6 S4 N2 C28 19.5(3) . . . . ?
O6 S4 C29 C32 66.7(3) . . . . ?
O6 S4 C29 C30 -53.1(3) . . . . ?
O6 S4 C29 C31 -176.7(3) . . . . ?
N1 S1 C1 C2 65.3(3) . . . . ?
N1 S1 C1 C4 -57.6(3) . . . . ?
N1 S1 C1 C3 -175.0(3) . . . . ?
N1 C8 C9 C10 -174.9(3) . . . . ?
N1 C5 C6 C45 32.8(3) . . . . ?
C12 C11 C10 C9 -30.0(4) . . . . ?
C12 C11 C16 C15 1.7(5) . . . . ?
C12 C45 C8 N1 140.6(2) . . . . ?
C12 C45 C8 C9 17.8(4) . . . . ?
C12 C45 C6 C5 -156.3(3) . . . . ?
C11 C12 C45 S2 -104.1(3) . . . . ?
C11 C12 C45 C8 15.6(4) . . . . ?
C11 C12 C45 C6 137.7(3) . . . . ?
C11 C12 C13 C14 3.8(5) . . . . ?
C11 C10 C9 C8 62.7(4) . . . . ?
C23 S3 C33 C38 99.4(3) . . . . ?
C23 S3 C33 C34 -80.9(3) . . . . ?
C23 C24 C25 C26 -49.9(3) . . . . ?
C23 C27 C28 N2 34.1(3) . . . . ?
C23 C20 C21 C22 -177.5(3) . . . . ?
C33 S3 C23 C24 -58.8(2) . . . . ?
C33 S3 C23 C27 -170.88(19) . . . . ?
C33 S3 C23 C20 66.4(2) . . . . ?
C33 C38 C37 C36 -0.5(5) . . . . ?
C33 C34 C35 C36 0.2(5) . . . . ?
C19 C18 C17 C15 -179.5(3) . . . . ?
C19 C18 C17 C22 0.5(5) . . . . ?
C19 C20 C21 C22 0.7(4) . . . . ?
C18 C19 C20 C23 177.2(3) . . . . ?
C18 C19 C20 C21 -0.9(4) . . . . ?
C18 C19 C26 C25 141.1(3) . . . . ?
C18 C17 C15 C16 68.1(4) . . . . ?
C18 C17 C15 C14 -111.2(4) . . . . ?
C18 C17 C22 F2 179.4(3) . . . . ?
C18 C17 C22 C21 -0.8(5) . . . . ?
C17 C15 C16 C11 -177.8(3) . . . . ?
C17 C15 C14 F1 -1.6(5) . . . . ?
C17 C15 C14 C13 177.1(3) . . . . ?
C17 C22 C21 C20 0.3(5) . . . . ?
C25 C24 C23 S3 129.8(2) . . . . ?
C25 C24 C23 C27 -117.1(3) . . . . ?
C25 C24 C23 C20 8.6(4) . . . . ?
C45 S2 C39 C40 90.1(3) . . . . ?
C45 S2 C39 C44 -87.5(3) . . . . ?
C45 C12 C11 C10 -9.3(4) . . . . ?
C45 C12 C11 C16 172.0(3) . . . . ?
C45 C12 C13 C14 -172.6(3) . . . . ?
C45 C8 C9 C10 -56.5(4) . . . . ?
C39 S2 C45 C12 54.1(2) . . . . ?
C39 S2 C45 C8 -70.6(2) . . . . ?
C39 S2 C45 C6 177.6(2) . . . . ?
C39 C40 C41 C42 -0.8(7) . . . . ?
C39 C44 C43 C42 0.4(7) . . . . ?
C27 C23 C20 C19 140.9(3) . . . . ?
C27 C23 C20 C21 -41.0(4) . . . . ?
C8 N1 C5 C6 -25.5(3) . . . . ?
C8 C45 C6 C5 -28.5(3) . . . . ?
C20 C23 C27 C28 -149.6(3) . . . . ?
C20 C19 C18 C17 0.3(5) . . . . ?
C20 C19 C26 C25 -35.1(4) . . . . ?
C15 C17 C22 F2 -0.6(5) . . . . ?
C15 C17 C22 C21 179.2(3) . . . . ?
C15 C14 C13 C12 -0.4(5) . . . . ?
C22 C17 C15 C16 -111.8(4) . . . . ?
C22 C17 C15 C14 68.8(4) . . . . ?
C10 C11 C16 C15 -177.0(3) . . . . ?
C16 C11 C10 C9 148.7(3) . . . . ?
C16 C15 C14 F1 179.0(3) . . . . ?
C16 C15 C14 C13 -2.3(5) . . . . ?
C26 C19 C18 C17 -176.0(3) . . . . ?
C26 C19 C20 C23 -6.4(4) . . . . ?
C26 C19 C20 C21 175.4(3) . . . . ?
C29 S4 N2 C24 140.8(2) . . . . ?
C29 S4 N2 C28 -91.7(3) . . . . ?
C38 C33 C34 C35 -1.2(5) . . . . ?
C14 C15 C16 C11 1.6(5) . . . . ?
C34 C33 C38 C37 1.3(5) . . . . ?
C13 C12 C11 C10 174.3(3) . . . . ?
C13 C12 C11 C16 -4.4(5) . . . . ?
C13 C12 C45 S2 72.3(3) . . . . ?
C13 C12 C45 C8 -168.0(3) . . . . ?
C13 C12 C45 C6 -45.9(4) . . . . ?
C5 N1 C8 C45 7.7(3) . . . . ?
C5 N1 C8 C9 130.3(3) . . . . ?
C6 C45 C8 N1 13.0(3) . . . . ?
C6 C45 C8 C9 -109.8(3) . . . . ?
C28 N2 C24 C23 18.1(3) . . . . ?
C28 N2 C24 C25 141.1(3) . . . . ?
C40 C39 C44 C43 -1.4(6) . . . . ?
C40 C41 C42 C43 -0.2(8) . . . . ?
C44 C39 C40 C41 1.6(6) . . . . ?
C44 C43 C42 C41 0.3(8) . . . . ?
C1 S1 N1 C8 128.9(2) . . . . ?
C1 S1 N1 C5 -100.5(2) . . . . ?
C35 C36 C37 C38 -0.4(6) . . . . ?
C37 C36 C35 C34 0.6(6) . . . . ?

loop_
_smtbx_masks_void_nr
_smtbx_masks_void_average_x
_smtbx_masks_void_average_y
_smtbx_masks_void_average_z
_smtbx_masks_void_volume
_smtbx_masks_void_count_electrons
_smtbx_masks_void_content
1 0.013 0.212 0.711 90.6 19.0 ?
2 -0.013 0.712 0.789 90.6 19.1 ?
3 0.487 0.788 0.211 90.6 19.0 ?
4 0.513 0.288 0.289 90.6 19.0 ?
